data_1513497
loop_
_publ_author_name
'Tran, Minh Quan'
'Ermolenko, Ludmila'
'Retailleau, Pascal'
'Nguyen, Thanh Binh'
'Al-Mourabit, Ali'

_publ_section_title
;
 Reaction of Quinones and Guanidine Derivatives: Simple Access to
 Bis-2-aminobenzimidazole Moiety of Benzosceptrin and Other Benzazole
 Motifs.
;
_journal_issue 3
_journal_name_full 'Organic letters'
_journal_page_first 920
_journal_page_last 923
_journal_paper_doi 10.1021/ol403672p
_journal_volume 16
_journal_year 2014
_chemical_formula_moiety '4(C13 H10 Cl N3 O), C7 H8'
_chemical_formula_sum 'C59 H48 Cl4 N12 O4'
_chemical_formula_weight 1130.89
_chemical_name_systematic
; 
 ? 
;
_space_group_IT_number 61
_symmetry_cell_setting orthorhombic
_symmetry_space_group_name_Hall '-P 2ac 2ab'
_symmetry_space_group_name_H-M 'P b c a'
_atom_sites_solution_hydrogens difmap
_atom_sites_solution_primary direct
_atom_sites_solution_secondary difmap
_audit_creation_method SHELXL-97
_cell_angle_alpha 90.00
_cell_angle_beta 90.00
_cell_angle_gamma 90.00
_cell_formula_units_Z 4
_cell_length_a 14.849(3)
_cell_length_b 12.950(3)
_cell_length_c 30.051(5)
_cell_measurement_reflns_used 7060
_cell_measurement_temperature 293(2)
_cell_measurement_theta_max 25.350
_cell_measurement_theta_min 0.407
_cell_volume 5779(2)
_computing_cell_refinement 'DENZO (Otwinowski & Minor, 1997); COLLECT (Nonius B.V., 1999)'
_computing_data_collection 'DENZO (Otwinowski & Minor, 1997); COLLECT (Nonius B.V., 1999)'
_computing_data_reduction 'SCALEPACK (Otwinowski & Minor, 1997)'
_computing_molecular_graphics 'PLATON (Spek, 2003)'
_computing_publication_material 'SHELXL97 (Sheldrick, 2008)'
_computing_structure_refinement 'SHELXL97 (Sheldrick, 2008); CRYSTALBUILDER (Welter, 2006)'
_computing_structure_solution 'SIR97 (Altomare et al, 1999)'
_diffrn_ambient_temperature 293(2)
_diffrn_detector_area_resol_mean 9
_diffrn_measured_fraction_theta_full 0.958
_diffrn_measured_fraction_theta_max 0.958
_diffrn_measurement_device_type 'Nonius kappa-CCD diffractometer'
_diffrn_measurement_method 'phi and omega scans'
_diffrn_radiation_monochromator graphite
_diffrn_radiation_type MoK\a
_diffrn_radiation_wavelength 0.71070
_diffrn_reflns_av_R_equivalents 0.0630
_diffrn_reflns_av_sigmaI/netI 0.0503
_diffrn_reflns_limit_h_max 17
_diffrn_reflns_limit_h_min -17
_diffrn_reflns_limit_k_max 15
_diffrn_reflns_limit_k_min 0
_diffrn_reflns_limit_l_max 35
_diffrn_reflns_limit_l_min -35
_diffrn_reflns_number 18143
_diffrn_reflns_theta_full 24.71
_diffrn_reflns_theta_max 24.71
_diffrn_reflns_theta_min 2.19
_diffrn_source 'fine-focus sealed tube'
_diffrn_source_type 'Nonius Kappa CCD'
_diffrn_standards_number 0
_exptl_absorpt_coefficient_mu 0.262
_exptl_absorpt_correction_T_max 0.97
_exptl_absorpt_correction_T_min 0.79
_exptl_absorpt_correction_type multi-scan
_exptl_absorpt_process_details 'SCALEPACK (Otwinowski & Minor, 1997)'
_exptl_crystal_colour colourless
_exptl_crystal_density_diffrn 1.300
_exptl_crystal_density_method 'not measured'
_exptl_crystal_description 'elongated plate'
_exptl_crystal_F_000 2344
_exptl_crystal_size_max 0.60
_exptl_crystal_size_mid 0.20
_exptl_crystal_size_min 0.10
_refine_diff_density_max 0.624
_refine_diff_density_min -0.297
_refine_diff_density_rms 0.072
_refine_ls_extinction_coef 0.0100(16)
_refine_ls_extinction_expression Fc^*^=kFc[1+0.001xFc^2^\l^3^/sin(2\q)]^-1/4^
_refine_ls_extinction_method SHELXL
_refine_ls_goodness_of_fit_ref 1.117
_refine_ls_hydrogen_treatment constr
_refine_ls_matrix_type full
_refine_ls_number_parameters 379
_refine_ls_number_reflns 4718
_refine_ls_number_restraints 59
_refine_ls_restrained_S_all 1.123
_refine_ls_R_factor_all 0.0888
_refine_ls_R_factor_gt 0.0682
_refine_ls_shift/su_max 0.001
_refine_ls_shift/su_mean 0.000
_refine_ls_structure_factor_coef Fsqd
_refine_ls_weighting_details 'calc w=1/[\s^2^(Fo^2^)+(0.0734P)^2^+5.5850P] where P=(Fo^2^+2Fc^2^)/3'
_refine_ls_weighting_scheme calc
_refine_ls_wR_factor_gt 0.1693
_refine_ls_wR_factor_ref 0.1819
_reflns_number_gt 3834
_reflns_number_total 4733
_reflns_threshold_expression >2sigma(I)
_cod_data_source_file ol403672p_si_001.cif
_cod_data_source_block pbca
_cod_database_code 1513497

loop_
_symmetry_equiv_pos_as_xyz
'x, y, z'
'-x+1/2, -y, z+1/2'
'x+1/2, -y+1/2, -z'
'-x, y+1/2, -z+1/2'
'-x, -y, -z'
'x-1/2, y, -z-1/2'
'-x-1/2, y-1/2, z'
'x, -y-1/2, z-1/2'

loop_
_atom_site_label
_atom_site_type_symbol
_atom_site_fract_x
_atom_site_fract_y
_atom_site_fract_z
_atom_site_U_iso_or_equiv
_atom_site_adp_type
_atom_site_occupancy
_atom_site_symmetry_multiplicity
_atom_site_calc_flag
_atom_site_refinement_flags
Cl18 Cl 0.77972(8) 0.54226(8) 1.12245(4) 0.0791(4) Uani 1 1 d .
Cl2 Cl 1.01155(9) 0.40457(10) 0.95230(4) 0.0947(5) Uani 1 1 d .
O2 O 0.99767(18) 0.19305(16) 0.67333(7) 0.0537(7) Uani 1 1 d .
H2O H 1.0085 0.2488 0.6851 0.081 Uiso 1 1 calc R
O17 O 0.56520(15) 0.20537(18) 0.90988(8) 0.0540(7) Uani 1 1 d .
H1O H 0.5465 0.1795 0.8867 0.081 Uiso 1 1 calc R
N9 N 0.89842(17) 0.0583(2) 0.96255(9) 0.0431(7) Uani 1 1 d .
N7 N 0.84400(16) 0.20213(19) 0.99528(8) 0.0405(6) Uani 1 1 d .
N3 N 0.9842(2) -0.1076(2) 0.80329(9) 0.0530(8) Uani 1 1 d .
N10 N 0.98882(18) 0.1413(2) 1.01678(10) 0.0532(8) Uani 1 1 d .
H10A H 1.0320 0.0975 1.0139 0.064 Uiso 1 1 calc R
H10B H 0.9937 0.1913 1.0354 0.064 Uiso 1 1 calc R
N5 N 0.99284(18) 0.05679(18) 0.82576(8) 0.0429(7) Uani 1 1 d .
N6 N 0.9881(2) -0.0740(2) 0.88087(9) 0.0614(9) Uani 1 1 d .
H6A H 0.9851 -0.1384 0.8878 0.074 Uiso 1 1 calc R
H6B H 0.9910 -0.0280 0.9015 0.074 Uiso 1 1 calc R
C8 C 0.9133(2) 0.1315(2) 0.99201(10) 0.0404(7) Uani 1 1 d .
C4 C 0.8141(2) 0.0822(2) 0.94449(10) 0.0391(7) Uani 1 1 d .
C5 C 0.7639(2) 0.0338(2) 0.91136(11) 0.0455(8) Uani 1 1 d .
H3 H 0.7853 -0.0255 0.8975 0.055 Uiso 1 1 calc R
C6 C 0.6817(2) 0.0753(2) 0.89943(11) 0.0465(8) Uani 1 1 d .
H4 H 0.6481 0.0439 0.8771 0.056 Uiso 1 1 calc R
C1 C 0.6484(2) 0.1633(2) 0.92037(10) 0.0430(8) Uani 1 1 d .
C2 C 0.6969(2) 0.2128(2) 0.95320(10) 0.0422(8) Uani 1 1 d .
H6 H 0.6751 0.2716 0.9673 0.051 Uiso 1 1 calc R
C3 C 0.7790(2) 0.1711(2) 0.96402(10) 0.0381(7) Uani 1 1 d .
C16 C 0.8067(2) 0.3810(2) 1.01106(11) 0.0490(8) Uani 1 1 d .
H8 H 0.8009 0.3924 0.9806 0.059 Uiso 1 1 calc R
C11 C 0.8326(2) 0.2844(2) 1.02629(10) 0.0387(7) Uani 1 1 d .
C15 C 0.7896(2) 0.4596(3) 1.04019(12) 0.0538(9) Uani 1 1 d .
H10 H 0.7708 0.5238 1.0299 0.065 Uiso 1 1 calc R
C14 C 0.8006(2) 0.4423(3) 1.08508(12) 0.0510(9) Uani 1 1 d .
C13 C 0.8280(2) 0.3480(3) 1.10097(11) 0.0507(9) Uani 1 1 d .
H12 H 0.8365 0.3380 1.1313 0.061 Uiso 1 1 calc R
C12 C 0.8429(2) 0.2680(2) 1.07129(10) 0.0429(8) Uani 1 1 d .
H13 H 0.8597 0.2032 1.0817 0.051 Uiso 1 1 calc R
C7 C 0.9883(2) -0.0452(2) 0.83778(11) 0.0457(8) Uani 1 1 d .
C9 C 0.9912(2) 0.0596(2) 0.77924(10) 0.0384(7) Uani 1 1 d .
C34 C 0.9953(2) 0.1410(2) 0.75009(11) 0.0430(8) Uani 1 1 d .
H16 H 0.9991 0.2089 0.7601 0.052 Uiso 1 1 calc R
C17 C 0.9934(2) 0.1176(2) 0.70533(10) 0.0396(7) Uani 1 1 d .
C18 C 0.9863(2) 0.0161(2) 0.69081(11) 0.0471(8) Uani 1 1 d .
H18 H 0.9846 0.0022 0.6605 0.056 Uiso 1 1 calc R
C19 C 0.9817(3) -0.0645(2) 0.72090(11) 0.0534(9) Uani 1 1 d .
H19 H 0.9760 -0.1322 0.7110 0.064 Uiso 1 1 calc R
C20 C 0.9855(2) -0.0432(2) 0.76579(10) 0.0422(8) Uani 1 1 d .
C21 C 0.9984(2) 0.1425(2) 0.85556(10) 0.0402(8) Uani 1 1 d .
C22 C 1.0719(2) 0.1528(3) 0.88312(12) 0.0564(9) Uani 1 1 d .
H22 H 1.1187 0.1052 0.8817 0.068 Uiso 1 1 calc R
C23 C 1.0759(3) 0.2343(3) 0.91295(13) 0.0648(11) Uani 1 1 d .
H23 H 1.1253 0.2417 0.9317 0.078 Uiso 1 1 calc R
C24 C 1.0071(3) 0.3032(3) 0.91459(12) 0.0544(9) Uani 1 1 d .
C25 C 0.9336(3) 0.2938(3) 0.88706(13) 0.0564(10) Uani 1 1 d .
H25 H 0.8871 0.3418 0.8885 0.068 Uiso 1 1 calc R
C26 C 0.9294(2) 0.2129(2) 0.85737(12) 0.0505(9) Uani 1 1 d .
H26 H 0.8799 0.2059 0.8386 0.061 Uiso 1 1 calc R
C27 C 0.7621(12) -0.3723(14) 0.7222(5) 0.227(8) Uani 0.50 1 d PDU
H27A H 0.7799 -0.4268 0.7419 0.341 Uiso 0.50 1 calc PR
H27B H 0.8084 -0.3613 0.7004 0.341 Uiso 0.50 1 calc PR
H27C H 0.7071 -0.3911 0.7075 0.341 Uiso 0.50 1 calc PR
C28 C 0.7483(5) -0.2789(8) 0.7472(2) 0.152(4) Uani 0.50 1 d PGDU
C29 C 0.7181(6) -0.1898(10) 0.7263(2) 0.165(5) Uani 0.50 1 d PGDU
H29 H 0.6974 -0.1927 0.6971 0.198 Uiso 0.50 1 calc PR
C30 C 0.7187(6) -0.0962(8) 0.7489(4) 0.178(5) Uani 0.50 1 d PGU
H30 H 0.6985 -0.0365 0.7349 0.214 Uiso 0.50 1 calc PR
C31 C 0.7496(6) -0.0918(7) 0.7925(4) 0.148(4) Uani 0.50 1 d PGU
H31 H 0.7500 -0.0292 0.8077 0.178 Uiso 0.50 1 calc PR
C32 C 0.7798(5) -0.1810(9) 0.8135(2) 0.126(4) Uani 0.50 1 d PGU
H32 H 0.8005 -0.1780 0.8427 0.151 Uiso 0.50 1 calc PR
C33 C 0.7792(4) -0.2745(7) 0.7909(2) 0.108(3) Uani 0.50 1 d PGDU
H33 H 0.7994 -0.3342 0.8049 0.130 Uiso 0.50 1 calc PR

loop_
_atom_site_aniso_label
_atom_site_aniso_U_11
_atom_site_aniso_U_22
_atom_site_aniso_U_33
_atom_site_aniso_U_23
_atom_site_aniso_U_13
_atom_site_aniso_U_12
Cl18 0.0897(8) 0.0631(7) 0.0844(8) -0.0313(6) -0.0084(6) 0.0129(5)
Cl2 0.1014(9) 0.0846(8) 0.0980(9) -0.0567(7) 0.0243(7) -0.0308(7)
O2 0.0919(19) 0.0339(12) 0.0354(12) 0.0012(10) 0.0039(12) -0.0050(12)
O17 0.0522(14) 0.0569(14) 0.0529(15) -0.0132(12) -0.0179(11) 0.0127(11)
N9 0.0437(15) 0.0422(15) 0.0433(15) 0.0000(12) -0.0020(12) 0.0071(12)
N7 0.0395(14) 0.0437(14) 0.0385(14) -0.0026(12) -0.0046(11) 0.0062(11)
N3 0.090(2) 0.0293(14) 0.0399(16) 0.0020(12) 0.0095(15) 0.0046(13)
N10 0.0463(17) 0.0561(18) 0.0572(18) -0.0101(15) -0.0120(14) 0.0133(13)
N5 0.0666(18) 0.0285(13) 0.0337(15) -0.0010(11) -0.0002(12) 0.0010(12)
N6 0.113(3) 0.0343(15) 0.0374(17) 0.0041(13) 0.0073(16) 0.0031(16)
C8 0.0409(17) 0.0399(17) 0.0406(18) 0.0033(15) 0.0005(14) 0.0029(14)
C4 0.0427(17) 0.0358(16) 0.0389(17) 0.0020(14) 0.0035(14) 0.0017(13)
C5 0.054(2) 0.0372(16) 0.0451(18) -0.0068(15) 0.0002(16) 0.0046(15)
C6 0.053(2) 0.0421(17) 0.0447(19) -0.0041(15) -0.0080(16) -0.0016(15)
C1 0.0447(18) 0.0419(17) 0.0424(18) 0.0013(15) -0.0050(14) 0.0028(14)
C2 0.0477(19) 0.0406(17) 0.0385(17) -0.0042(14) -0.0040(14) 0.0068(14)
C3 0.0433(17) 0.0383(16) 0.0328(16) 0.0015(13) -0.0021(13) -0.0009(14)
C16 0.059(2) 0.0442(19) 0.0436(19) 0.0041(16) -0.0094(16) -0.0003(15)
C11 0.0357(16) 0.0413(17) 0.0391(17) -0.0008(14) -0.0056(13) 0.0011(13)
C15 0.063(2) 0.0382(18) 0.060(2) 0.0022(17) -0.0146(18) 0.0043(16)
C14 0.0467(19) 0.0467(19) 0.060(2) -0.0122(17) -0.0050(16) 0.0005(15)
C13 0.053(2) 0.058(2) 0.0413(19) -0.0038(17) -0.0042(15) 0.0057(16)
C12 0.0425(18) 0.0449(18) 0.0413(18) 0.0033(15) -0.0034(14) 0.0061(14)
C7 0.065(2) 0.0323(16) 0.0395(19) 0.0020(15) 0.0052(15) 0.0040(14)
C9 0.0479(18) 0.0334(16) 0.0338(17) -0.0005(13) 0.0021(13) -0.0005(13)
C34 0.062(2) 0.0272(15) 0.0402(17) -0.0024(14) 0.0019(14) -0.0037(14)
C17 0.0516(19) 0.0318(16) 0.0355(17) 0.0027(14) 0.0025(14) -0.0016(13)
C18 0.068(2) 0.0393(18) 0.0336(17) -0.0029(15) 0.0038(15) -0.0003(15)
C19 0.088(3) 0.0285(17) 0.044(2) -0.0078(15) 0.0023(18) -0.0039(16)
C20 0.058(2) 0.0303(16) 0.0387(18) 0.0006(14) 0.0054(15) -0.0001(14)
C21 0.055(2) 0.0308(16) 0.0351(17) 0.0011(14) 0.0061(14) -0.0028(14)
C22 0.051(2) 0.056(2) 0.062(2) -0.0115(19) -0.0037(18) 0.0041(17)
C23 0.057(2) 0.077(3) 0.061(2) -0.018(2) -0.0082(19) -0.012(2)
C24 0.064(2) 0.048(2) 0.052(2) -0.0131(17) 0.0166(18) -0.0168(18)
C25 0.066(2) 0.0395(18) 0.064(2) -0.0095(17) 0.0095(19) 0.0045(16)
C26 0.058(2) 0.0405(18) 0.053(2) -0.0021(16) -0.0069(17) 0.0037(15)
C27 0.137(14) 0.346(18) 0.198(16) -0.141(15) -0.014(13) -0.024(15)
C28 0.088(8) 0.260(12) 0.109(7) -0.021(7) 0.026(7) -0.035(9)
C29 0.096(9) 0.321(16) 0.078(7) 0.048(8) 0.006(7) -0.008(11)
C30 0.097(9) 0.293(13) 0.145(10) 0.057(10) 0.036(8) 0.025(11)
C31 0.067(7) 0.232(11) 0.146(9) 0.023(9) 0.020(7) -0.008(8)
C32 0.059(6) 0.208(11) 0.111(8) 0.004(6) 0.013(6) -0.038(7)
C33 0.039(4) 0.220(10) 0.066(5) 0.006(6) 0.020(4) -0.011(6)

loop_
_atom_type_symbol
_atom_type_description
_atom_type_scat_dispersion_real
_atom_type_scat_dispersion_imag
_atom_type_scat_source
C C 0.0033 0.0016 'International Tables Vol C Tables 4.2.6.8 and 6.1.1.4'
H H 0.0000 0.0000 'International Tables Vol C Tables 4.2.6.8 and 6.1.1.4'
N N 0.0061 0.0033 'International Tables Vol C Tables 4.2.6.8 and 6.1.1.4'
O O 0.0106 0.0060 'International Tables Vol C Tables 4.2.6.8 and 6.1.1.4'
Cl Cl 0.1484 0.1585 'International Tables Vol C Tables 4.2.6.8 and 6.1.1.4'

loop_
_geom_angle_atom_site_label_1
_geom_angle_atom_site_label_2
_geom_angle_atom_site_label_3
_geom_angle
C17 O2 H2O 109.5
C1 O17 H1O 109.5
C8 N9 C4 104.6(2)
C8 N7 C3 106.0(2)
C8 N7 C11 129.1(2)
C3 N7 C11 124.7(2)
C7 N3 C20 105.5(3)
C8 N10 H10A 120.0
C8 N10 H10B 120.0
H10A N10 H10B 120.0
C7 N5 C9 106.7(3)
C7 N5 C21 125.9(3)
C9 N5 C21 127.4(2)
C7 N6 H6A 120.0
C7 N6 H6B 120.0
H6A N6 H6B 120.0
N9 C8 N10 125.3(3)
N9 C8 N7 113.6(3)
N10 C8 N7 121.1(3)
C5 C4 C3 118.2(3)
C5 C4 N9 131.0(3)
C3 C4 N9 110.7(3)
C6 C5 C4 118.9(3)
C6 C5 H3 120.5
C4 C5 H3 120.5
C5 C6 C1 121.0(3)
C5 C6 H4 119.5
C1 C6 H4 119.5
C2 C1 O17 116.4(3)
C2 C1 C6 121.2(3)
O17 C1 C6 122.4(3)
C3 C2 C1 116.8(3)
C3 C2 H6 121.6
C1 C2 H6 121.6
C2 C3 C4 123.9(3)
C2 C3 N7 131.0(3)
C4 C3 N7 105.1(3)
C15 C16 C11 120.8(3)
C15 C16 H8 119.6
C11 C16 H8 119.6
C12 C11 C16 119.6(3)
C12 C11 N7 120.9(3)
C16 C11 N7 119.4(3)
C16 C15 C14 119.0(3)
C16 C15 H10 120.5
C14 C15 H10 120.5
C13 C14 C15 121.3(3)
C13 C14 Cl18 119.3(3)
C15 C14 Cl18 119.3(3)
C14 C13 C12 119.3(3)
C14 C13 H12 120.4
C12 C13 H12 120.4
C11 C12 C13 119.9(3)
C11 C12 H13 120.0
C13 C12 H13 120.0
N3 C7 N6 125.9(3)
N3 C7 N5 112.7(3)
N6 C7 N5 121.3(3)
C34 C9 C20 123.5(3)
C34 C9 N5 131.1(3)
C20 C9 N5 105.4(3)
C9 C34 C17 116.9(3)
C9 C34 H16 121.5
C17 C34 H16 121.5
O2 C17 C34 121.8(3)
O2 C17 C18 117.2(3)
C34 C17 C18 121.0(3)
C19 C18 C17 120.8(3)
C19 C18 H18 119.6
C17 C18 H18 119.6
C20 C19 C18 119.2(3)
C20 C19 H19 120.4
C18 C19 H19 120.4
C19 C20 C9 118.5(3)
C19 C20 N3 131.9(3)
C9 C20 N3 109.6(3)
C26 C21 C22 120.3(3)
C26 C21 N5 119.8(3)
C22 C21 N5 119.9(3)
C21 C22 C23 119.8(3)
C21 C22 H22 120.1
C23 C22 H22 120.1
C24 C23 C22 119.5(4)
C24 C23 H23 120.3
C22 C23 H23 120.3
C23 C24 C25 121.2(3)
C23 C24 Cl2 119.5(3)
C25 C24 Cl2 119.3(3)
C24 C25 C26 119.5(3)
C24 C25 H25 120.2
C26 C25 H25 120.2
C21 C26 C25 119.8(3)
C21 C26 H26 120.1
C25 C26 H26 120.1
C28 C27 H27A 109.5
C28 C27 H27B 109.5
H27A C27 H27B 109.5
C28 C27 H27C 109.5
H27A C27 H27C 109.5
H27B C27 H27C 109.5
C29 C28 C33 120.0
C29 C28 C27 120.4(4)
C33 C28 C27 118.8(4)
C28 C29 C30 120.0
C28 C29 H29 120.0
C30 C29 H29 120.0
C31 C30 C29 120.0
C31 C30 H30 120.0
C29 C30 H30 120.0
C30 C31 C32 120.0
C30 C31 H31 120.0
C32 C31 H31 120.0
C33 C32 C31 120.0
C33 C32 H32 120.0
C31 C32 H32 120.0
C32 C33 C28 120.0
C32 C33 H33 120.0
C28 C33 H33 120.0

loop_
_geom_bond_atom_site_label_1
_geom_bond_atom_site_label_2
_geom_bond_distance
Cl18 C14 1.741(3)
Cl2 C24 1.736(3)
O2 C17 1.372(4)
O2 H2O 0.8200
O17 C1 1.386(4)
O17 H1O 0.8200
N9 C8 1.315(4)
N9 C4 1.400(4)
N7 C8 1.381(4)
N7 C3 1.405(4)
N7 C11 1.426(4)
N3 C7 1.316(4)
N3 C20 1.402(4)
N10 C8 1.352(4)
N10 H10A 0.8600
N10 H10B 0.8600
N5 C7 1.371(4)
N5 C9 1.399(4)
N5 C21 1.429(4)
N6 C7 1.347(4)
N6 H6A 0.8600
N6 H6B 0.8600
C4 C5 1.393(4)
C4 C3 1.393(4)
C5 C6 1.380(5)
C5 H3 0.9300
C6 C1 1.393(4)
C6 H4 0.9300
C1 C2 1.380(4)
C2 C3 1.372(4)
C2 H6 0.9300
C16 C15 1.367(5)
C16 C11 1.386(4)
C16 H8 0.9300
C11 C12 1.377(4)
C15 C14 1.377(5)
C15 H10 0.9300
C14 C13 1.373(5)
C13 C12 1.385(5)
C13 H12 0.9300
C12 H13 0.9300
C9 C34 1.372(4)
C9 C20 1.394(4)
C34 C17 1.379(4)
C34 H16 0.9300
C17 C18 1.389(4)
C18 C19 1.382(5)
C18 H18 0.9300
C19 C20 1.378(5)
C19 H19 0.9300
C21 C26 1.372(4)
C21 C22 1.377(5)
C22 C23 1.386(5)
C22 H22 0.9300
C23 C24 1.357(5)
C23 H23 0.9300
C24 C25 1.375(5)
C25 C26 1.378(5)
C25 H25 0.9300
C26 H26 0.9300
C27 C28 1.439(14)
C27 H27A 0.9600
C27 H27B 0.9600
C27 H27C 0.9600
C28 C29 1.3900
C28 C33 1.3900
C29 C30 1.3900
C29 H29 0.9300
C30 C31 1.3900
C30 H30 0.9300
C31 C32 1.3900
C31 H31 0.9300
C32 C33 1.3900
C32 H32 0.9300
C33 H33 0.9300

loop_
_geom_torsion_atom_site_label_1
_geom_torsion_atom_site_label_2
_geom_torsion_atom_site_label_3
_geom_torsion_atom_site_label_4
_geom_torsion
C4 N9 C8 N10 -177.8(3)
C4 N9 C8 N7 0.8(3)
C3 N7 C8 N9 -1.0(3)
C11 N7 C8 N9 173.0(3)
C3 N7 C8 N10 177.6(3)
C11 N7 C8 N10 -8.4(5)
C8 N9 C4 C5 178.7(3)
C8 N9 C4 C3 -0.2(3)
C3 C4 C5 C6 -0.3(5)
N9 C4 C5 C6 -179.2(3)
C4 C5 C6 C1 -0.8(5)
C5 C6 C1 C2 1.0(5)
C5 C6 C1 O17 -178.4(3)
O17 C1 C2 C3 179.5(3)
C6 C1 C2 C3 0.0(5)
C1 C2 C3 C4 -1.2(5)
C1 C2 C3 N7 179.9(3)
C5 C4 C3 C2 1.4(5)
N9 C4 C3 C2 -179.5(3)
C5 C4 C3 N7 -179.5(3)
N9 C4 C3 N7 -0.4(3)
C8 N7 C3 C2 179.9(3)
C11 N7 C3 C2 5.5(5)
C8 N7 C3 C4 0.8(3)
C11 N7 C3 C4 -173.6(3)
C15 C16 C11 C12 -1.2(5)
C15 C16 C11 N7 175.7(3)
C8 N7 C11 C12 -48.9(5)
C3 N7 C11 C12 124.1(3)
C8 N7 C11 C16 134.2(3)
C3 N7 C11 C16 -52.7(4)
C11 C16 C15 C14 1.6(5)
C16 C15 C14 C13 -0.2(5)
C16 C15 C14 Cl18 179.5(3)
C15 C14 C13 C12 -1.5(5)
Cl18 C14 C13 C12 178.7(3)
C16 C11 C12 C13 -0.6(5)
N7 C11 C12 C13 -177.4(3)
C14 C13 C12 C11 1.9(5)
C20 N3 C7 N6 179.5(3)
C20 N3 C7 N5 -0.4(4)
C9 N5 C7 N3 0.2(4)
C21 N5 C7 N3 -179.7(3)
C9 N5 C7 N6 -179.7(3)
C21 N5 C7 N6 0.4(5)
C7 N5 C9 C34 -179.0(3)
C21 N5 C9 C34 0.8(6)
C7 N5 C9 C20 0.1(3)
C21 N5 C9 C20 179.9(3)
C20 C9 C34 C17 0.1(5)
N5 C9 C34 C17 179.0(3)
C9 C34 C17 O2 -179.6(3)
C9 C34 C17 C18 1.0(5)
O2 C17 C18 C19 -180.0(3)
C34 C17 C18 C19 -0.6(5)
C17 C18 C19 C20 -0.9(6)
C18 C19 C20 C9 1.9(5)
C18 C19 C20 N3 -178.6(3)
C34 C9 C20 C19 -1.6(5)
N5 C9 C20 C19 179.2(3)
C34 C9 C20 N3 178.9(3)
N5 C9 C20 N3 -0.3(4)
C7 N3 C20 C19 -179.0(4)
C7 N3 C20 C9 0.4(4)
C7 N5 C21 C26 -115.3(4)
C9 N5 C21 C26 64.9(4)
C7 N5 C21 C22 63.1(4)
C9 N5 C21 C22 -116.8(4)
C26 C21 C22 C23 0.3(5)
N5 C21 C22 C23 -178.1(3)
C21 C22 C23 C24 0.0(6)
C22 C23 C24 C25 -0.3(6)
C22 C23 C24 Cl2 179.4(3)
C23 C24 C25 C26 0.3(6)
Cl2 C24 C25 C26 -179.3(3)
C22 C21 C26 C25 -0.3(5)
N5 C21 C26 C25 178.1(3)
C24 C25 C26 C21 0.0(5)
C33 C28 C29 C30 0.0
C27 C28 C29 C30 -169.6(11)
C28 C29 C30 C31 0.0
C29 C30 C31 C32 0.0
C30 C31 C32 C33 0.0
C31 C32 C33 C28 0.0
C29 C28 C33 C32 0.0
C27 C28 C33 C32 169.8(11)
